data_2207880
loop_
_publ_author_name
'Shaheen, Farkhanda'
'Najam-Ul-Haq, Muhammad'
'Badshah,  Amin'
'Wurst, Klaus'
'Ali, Saqib'

_publ_section_title
;Chloro(pyrimidine-2-thiolato-\k^2^<i>N</i>,<i>S</i>)(triphenylphosphine-\k<i>P</i>)palladium(II)
 methanol hemisolvate
;
_journal_coeditor_code SJ6164
_journal_issue 1
_journal_name_full 'Acta Crystallographica Section E'
_journal_page_first m138
_journal_page_last m140
_journal_paper_doi 10.1107/S1600536805041681
_journal_volume 62
_journal_year 2006
_chemical_formula_iupac '[Pd (C4 H3 N2 S) Cl (C18 H15 P)], 0.5C H4 O'
_chemical_formula_moiety 'C22 H18 Cl N2 P Pd S, 0.5C H4 O'
_chemical_formula_sum 'C22.5 H20 Cl N2 O0.5 P Pd S'
_chemical_formula_weight 531.29
_chemical_melting_point 398
_chemical_name_systematic
;
Chloro(pyrimidine-2-thiolato-\k^2^N,S)(triphenylphosphine-\kP)palladium(II)
methanol solvate
;
_space_group_IT_number 14
_symmetry_cell_setting monoclinic
_symmetry_space_group_name_Hall '-P 2ybc'
_symmetry_space_group_name_H-M 'P 1 21/c 1'
_atom_sites_solution_hydrogens geom
_atom_sites_solution_primary direct
_atom_sites_solution_secondary difmap
_audit_creation_method SHELXL-97
_cell_angle_alpha 90.00
_cell_angle_beta 102.6170(10)
_cell_angle_gamma 90.00
_cell_formula_units_Z 8
_cell_length_a 16.1340(2)
_cell_length_b 9.70200(10)
_cell_length_c 29.0480(4)
_cell_measurement_reflns_used 26420
_cell_measurement_temperature 233(2)
_cell_measurement_theta_max 27.5
_cell_measurement_theta_min 1.0
_cell_volume 4437.14(10)
_computing_cell_refinement 'SCALEPACK (Otwinowski & Minor, 1997)'
_computing_data_collection 'COLLECT (Nonius, 1998)'
_computing_data_reduction
;
DENZO (Otwinowski & Minor, 1997) and SCALEPACK
;
_computing_molecular_graphics 'SHELXTL (Sheldrick, 1997b)'
_computing_publication_material SHELXL97
_computing_structure_refinement 'SHELXL97 (Sheldrick, 1997a)'
_computing_structure_solution 'SHELXS97 (Sheldrick, 1997a)'
_diffrn_ambient_temperature 233(2)
_diffrn_measured_fraction_theta_full 0.963
_diffrn_measured_fraction_theta_max 0.963
_diffrn_measurement_device_type 'Nonius KappaCCD'
_diffrn_measurement_method '\f and \w'
_diffrn_radiation_monochromator graphite
_diffrn_radiation_source 'fine-focus sealed tube'
_diffrn_radiation_type MoK\a
_diffrn_radiation_wavelength 0.71073
_diffrn_reflns_av_R_equivalents 0.0329
_diffrn_reflns_av_sigmaI/netI 0.0332
_diffrn_reflns_limit_h_max 20
_diffrn_reflns_limit_h_min -20
_diffrn_reflns_limit_k_max 12
_diffrn_reflns_limit_k_min -12
_diffrn_reflns_limit_l_max 36
_diffrn_reflns_limit_l_min -37
_diffrn_reflns_number 26420
_diffrn_reflns_theta_full 27.50
_diffrn_reflns_theta_max 27.50
_diffrn_reflns_theta_min 2.13
_diffrn_standards_number 0
_exptl_absorpt_coefficient_mu 1.137
_exptl_absorpt_correction_type none
_exptl_crystal_colour yellow
_exptl_crystal_density_diffrn 1.591
_exptl_crystal_density_method 'not measured'
_exptl_crystal_description prism
_exptl_crystal_F_000 2136
_exptl_crystal_size_max 0.35
_exptl_crystal_size_mid 0.25
_exptl_crystal_size_min 0.08
_refine_diff_density_max 0.394
_refine_diff_density_min -0.632
_refine_ls_extinction_method none
_refine_ls_goodness_of_fit_ref 1.025
_refine_ls_hydrogen_treatment constr
_refine_ls_matrix_type full
_refine_ls_number_parameters 532
_refine_ls_number_reflns 9812
_refine_ls_number_restraints 0
_refine_ls_restrained_S_all 1.025
_refine_ls_R_factor_all 0.0431
_refine_ls_R_factor_gt 0.0326
_refine_ls_shift/su_max 0.002
_refine_ls_shift/su_mean 0.000
_refine_ls_structure_factor_coef Fsqd
_refine_ls_weighting_details 'calc w=1/[\s^2^(Fo^2^)+(0.0217P)^2^+4.762P] where P=(Fo^2^+2Fc^2^)/3'
_refine_ls_weighting_scheme calc
_refine_ls_wR_factor_gt 0.0699
_refine_ls_wR_factor_ref 0.0736
_reflns_number_gt 8231
_reflns_number_total 9812
_reflns_threshold_expression I>2\s(I)
_cod_data_source_file sj6164.cif
_cod_data_source_block I
_cod_original_sg_symbol_H-M 'P 21/c'
_cod_original_formula_sum 'C22.50 H20 Cl N2 O0.50 P Pd S'
_cod_database_code 2207880
_cod_database_fobs_code 2207880

loop_
_symmetry_equiv_pos_as_xyz
'x, y, z'
'-x, y+1/2, -z+1/2'
'-x, -y, -z'
'x, -y-1/2, z-1/2'

loop_
_atom_site_label
_atom_site_fract_x
_atom_site_fract_y
_atom_site_fract_z
_atom_site_U_iso_or_equiv
_atom_site_adp_type
_atom_site_calc_flag
_atom_site_refinement_flags
_atom_site_occupancy
_atom_site_type_symbol
Pd1 0.240964(11) 0.66465(2) 0.398828(7) 0.03162(6) Uani d . 1 Pd
Pd2 0.199587(12) 0.83808(2) 0.246817(7) 0.03306(6) Uani d . 1 Pd
S1 0.31967(4) 0.58844(8) 0.34683(3) 0.04655(18) Uani d . 1 S
S2 0.10400(4) 0.65839(8) 0.24137(3) 0.04725(18) Uani d . 1 S
P1 0.33454(4) 0.82233(7) 0.43539(2) 0.03084(14) Uani d . 1 P
P2 0.25733(4) 0.79040(7) 0.18507(2) 0.03063(14) Uani d . 1 P
Cl1 0.14491(5) 0.68449(9) 0.44749(3) 0.0582(2) Uani d . 1 Cl
Cl2 0.27507(5) 1.04153(7) 0.26184(3) 0.04819(17) Uani d . 1 Cl
N1 0.17786(13) 0.5047(2) 0.35862(8) 0.0359(5) Uani d . 1 N
N2 0.22709(15) 0.3745(2) 0.30065(9) 0.0441(6) Uani d . 1 N
N3 0.12661(15) 0.8617(3) 0.29720(8) 0.0430(6) Uani d . 1 N
N4 0.00779(16) 0.7263(3) 0.30479(12) 0.0673(8) Uani d . 1 N
C1 0.23438(16) 0.4739(3) 0.33231(10) 0.0374(6) Uani d . 1 C
C2 0.10702(17) 0.4311(3) 0.35238(11) 0.0450(7) Uani d . 1 C
H2 0.0667 0.4496 0.3705 0.054 Uiso calc . 1 H
C3 0.09274(19) 0.3273(3) 0.31920(12) 0.0519(8) Uani d . 1 C
H3 0.0425 0.2749 0.3138 0.062 Uiso calc . 1 H
C4 0.15472(19) 0.3032(3) 0.29433(11) 0.0489(7) Uani d . 1 C
H4 0.1456 0.2326 0.2716 0.059 Uiso calc . 1 H
C5 0.42434(16) 0.8379(2) 0.40719(9) 0.0340(5) Uani d . 1 C
C6 0.40771(17) 0.8749(3) 0.35961(10) 0.0400(6) Uani d . 1 C
H6 0.3521 0.8983 0.3441 0.048 Uiso calc . 1 H
C7 0.4722(2) 0.8775(3) 0.33511(11) 0.0490(7) Uani d . 1 C
H7 0.4604 0.9033 0.3031 0.059 Uiso calc . 1 H
C8 0.5531(2) 0.8426(3) 0.35745(13) 0.0559(9) Uani d . 1 C
H8 0.5967 0.8425 0.3406 0.067 Uiso calc . 1 H
C9 0.57100(18) 0.8072(3) 0.40484(13) 0.0536(8) Uani d . 1 C
H9 0.6269 0.7846 0.4201 0.064 Uiso calc . 1 H
C10 0.50693(17) 0.8050(3) 0.42981(11) 0.0410(6) Uani d . 1 C
H10 0.5194 0.7813 0.4620 0.049 Uiso calc . 1 H
C11 0.29712(17) 0.9976(3) 0.44036(9) 0.0371(6) Uani d . 1 C
C12 0.3377(2) 1.1097(3) 0.42695(14) 0.0606(9) Uani d . 1 C
H12 0.3853 1.0965 0.4137 0.073 Uiso calc . 1 H
C13 0.3095(3) 1.2425(3) 0.43262(15) 0.0720(11) Uani d . 1 C
H13 0.3386 1.3182 0.4236 0.086 Uiso calc . 1 H
C14 0.2403(2) 1.2640(3) 0.45110(13) 0.0622(9) Uani d . 1 C
H14 0.2212 1.3540 0.4549 0.075 Uiso calc . 1 H
C15 0.1988(3) 1.1532(4) 0.46412(16) 0.0740(11) Uani d . 1 C
H15 0.1507 1.1674 0.4768 0.089 Uiso calc . 1 H
C16 0.2264(2) 1.0204(3) 0.45894(14) 0.0613(9) Uani d . 1 C
H16 0.1969 0.9452 0.4681 0.074 Uiso calc . 1 H
C17 0.38092(15) 0.7669(3) 0.49519(9) 0.0325(5) Uani d . 1 C
C18 0.40159(19) 0.8585(3) 0.53233(10) 0.0445(7) Uani d . 1 C
H18 0.3871 0.9521 0.5276 0.053 Uiso calc . 1 H
C19 0.4437(2) 0.8127(4) 0.57652(11) 0.0535(8) Uani d . 1 C
H19 0.4574 0.8753 0.6018 0.064 Uiso calc . 1 H
C20 0.4653(2) 0.6773(4) 0.58341(11) 0.0545(8) Uani d . 1 C
H20 0.4948 0.6471 0.6132 0.065 Uiso calc . 1 H
C21 0.4441(2) 0.5849(3) 0.54702(12) 0.0537(8) Uani d . 1 C
H21 0.4587 0.4915 0.5521 0.064 Uiso calc . 1 H
C22 0.40118(19) 0.6287(3) 0.50283(10) 0.0430(6) Uani d . 1 C
H22 0.3859 0.5648 0.4781 0.052 Uiso calc . 1 H
C23 0.07384(17) 0.7542(3) 0.28565(11) 0.0461(7) Uani d . 1 C
C24 0.1146(2) 0.9486(4) 0.33024(11) 0.0575(8) Uani d . 1 C
H24 0.1516 1.0237 0.3388 0.069 Uiso calc . 1 H
C25 0.0481(3) 0.9292(5) 0.35205(13) 0.0720(11) Uani d . 1 C
H25 0.0381 0.9898 0.3755 0.086 Uiso calc . 1 H
C26 -0.0030(2) 0.8174(5) 0.33807(15) 0.0779(13) Uani d . 1 C
H26 -0.0489 0.8032 0.3527 0.094 Uiso calc . 1 H
C27 0.24255(15) 0.6118(3) 0.16526(10) 0.0355(6) Uani d . 1 C
C28 0.2221(2) 0.5751(3) 0.11794(11) 0.0557(8) Uani d . 1 C
H28 0.2147 0.6433 0.0944 0.067 Uiso calc . 1 H
C29 0.2125(2) 0.4364(4) 0.10564(13) 0.0666(10) Uani d . 1 C
H29 0.1983 0.4113 0.0736 0.080 Uiso calc . 1 H
C30 0.2235(2) 0.3358(3) 0.13968(15) 0.0595(9) Uani d . 1 C
H30 0.2169 0.2426 0.1309 0.071 Uiso calc . 1 H
C31 0.24404(19) 0.3711(3) 0.18638(13) 0.0501(8) Uani d . 1 C
H31 0.2522 0.3021 0.2097 0.060 Uiso calc . 1 H
C32 0.25279(17) 0.5088(3) 0.19923(10) 0.0400(6) Uani d . 1 C
H32 0.2658 0.5327 0.2314 0.048 Uiso calc . 1 H
C33 0.20889(16) 0.8957(3) 0.13472(9) 0.0353(6) Uani d . 1 C
C34 0.24838(18) 0.9160(3) 0.09736(10) 0.0480(7) Uani d . 1 C
H34 0.3028 0.8792 0.0988 0.058 Uiso calc . 1 H
C35 0.2083(2) 0.9901(4) 0.05790(11) 0.0577(8) Uani d . 1 C
H35 0.2354 1.0033 0.0327 0.069 Uiso calc . 1 H
C36 0.1289(2) 1.0442(4) 0.05577(11) 0.0567(8) Uani d . 1 C
H36 0.1012 1.0929 0.0288 0.068 Uiso calc . 1 H
C37 0.08991(19) 1.0274(3) 0.09281(12) 0.0544(8) Uani d . 1 C
H37 0.0360 1.0660 0.0913 0.065 Uiso calc . 1 H
C38 0.12933(17) 0.9540(3) 0.13243(10) 0.0439(7) Uani d . 1 C
H38 0.1023 0.9435 0.1578 0.053 Uiso calc . 1 H
C39 0.37140(15) 0.8203(2) 0.19397(8) 0.0302(5) Uani d . 1 C
C40 0.40287(17) 0.9534(3) 0.19145(9) 0.0369(6) Uani d . 1 C
H40 0.3650 1.0279 0.1841 0.044 Uiso calc . 1 H
C41 0.48946(17) 0.9761(3) 0.19975(10) 0.0389(6) Uani d . 1 C
H41 0.5102 1.0660 0.1976 0.047 Uiso calc . 1 H
C42 0.54576(16) 0.8679(3) 0.21116(10) 0.0403(6) Uani d . 1 C
H42 0.6046 0.8840 0.2170 0.048 Uiso calc . 1 H
C43 0.51539(16) 0.7363(3) 0.21387(10) 0.0411(6) Uani d . 1 C
H43 0.5536 0.6624 0.2216 0.049 Uiso calc . 1 H
C44 0.42877(16) 0.7120(3) 0.20532(10) 0.0375(6) Uani d . 1 C
H44 0.4086 0.6217 0.2072 0.045 Uiso calc . 1 H
O1 -0.0032(5) 0.8323(10) 0.4912(4) 0.211(4) Uani d P 0.75 O
O1A 0.0008(17) 0.934(3) 0.5445(14) 0.31(2) Uani d P 0.25 O
C45 0.0398(7) 0.8312(14) 0.5332(4) 0.259(7) Uani d . 1 C

loop_
_atom_site_aniso_label
_atom_site_aniso_U_11
_atom_site_aniso_U_22
_atom_site_aniso_U_33
_atom_site_aniso_U_12
_atom_site_aniso_U_13
_atom_site_aniso_U_23
Pd1 0.02951(10) 0.03379(11) 0.03160(11) -0.00387(7) 0.00678(7) -0.00325(8)
Pd2 0.03246(10) 0.03445(11) 0.03351(11) 0.00380(8) 0.00989(8) 0.00369(8)
S1 0.0391(4) 0.0477(4) 0.0578(5) -0.0126(3) 0.0214(3) -0.0192(4)
S2 0.0342(3) 0.0464(4) 0.0609(5) -0.0010(3) 0.0097(3) 0.0043(4)
P1 0.0326(3) 0.0305(3) 0.0297(3) -0.0032(3) 0.0074(3) -0.0026(3)
P2 0.0285(3) 0.0319(3) 0.0316(3) 0.0025(2) 0.0069(2) 0.0022(3)
Cl1 0.0558(4) 0.0709(5) 0.0564(5) -0.0127(4) 0.0308(4) -0.0112(4)
Cl2 0.0544(4) 0.0373(4) 0.0571(4) -0.0035(3) 0.0214(3) -0.0063(3)
N1 0.0303(11) 0.0389(12) 0.0378(12) -0.0044(9) 0.0061(9) -0.0048(10)
N2 0.0465(13) 0.0378(13) 0.0482(14) -0.0028(10) 0.0108(11) -0.0119(11)
N3 0.0436(13) 0.0498(14) 0.0404(13) 0.0118(11) 0.0194(11) 0.0098(11)
N4 0.0399(14) 0.088(2) 0.080(2) 0.0100(14) 0.0264(14) 0.0254(18)
C1 0.0331(13) 0.0353(14) 0.0429(15) -0.0015(11) 0.0065(11) -0.0018(12)
C2 0.0315(14) 0.0507(17) 0.0524(17) -0.0076(12) 0.0081(12) -0.0037(15)
C3 0.0410(16) 0.0479(18) 0.063(2) -0.0124(13) 0.0040(14) -0.0089(16)
C4 0.0505(17) 0.0385(16) 0.0534(19) -0.0053(13) 0.0020(14) -0.0092(14)
C5 0.0390(13) 0.0270(12) 0.0375(14) -0.0069(10) 0.0118(11) -0.0038(11)
C6 0.0433(15) 0.0387(14) 0.0394(15) -0.0101(12) 0.0122(12) -0.0009(12)
C7 0.065(2) 0.0427(16) 0.0449(17) -0.0137(14) 0.0249(15) -0.0017(14)
C8 0.061(2) 0.0495(18) 0.070(2) -0.0061(15) 0.0406(18) -0.0021(17)
C9 0.0380(16) 0.0508(18) 0.075(2) -0.0002(13) 0.0195(15) 0.0055(17)
C10 0.0357(14) 0.0388(15) 0.0495(17) -0.0041(11) 0.0115(12) 0.0002(13)
C11 0.0415(14) 0.0338(14) 0.0353(14) 0.0006(11) 0.0071(11) -0.0013(12)
C12 0.063(2) 0.0357(16) 0.090(3) 0.0004(14) 0.0323(19) 0.0029(17)
C13 0.091(3) 0.0345(17) 0.097(3) 0.0035(17) 0.034(2) 0.0065(19)
C14 0.089(3) 0.0402(18) 0.055(2) 0.0181(17) 0.0120(18) -0.0076(16)
C15 0.080(3) 0.060(2) 0.093(3) 0.0155(19) 0.043(2) -0.012(2)
C16 0.068(2) 0.0443(18) 0.082(3) 0.0028(16) 0.0389(19) -0.0043(18)
C17 0.0305(12) 0.0363(14) 0.0315(13) -0.0053(10) 0.0084(10) -0.0014(11)
C18 0.0519(17) 0.0434(16) 0.0359(15) -0.0075(13) 0.0045(12) -0.0024(13)
C19 0.0606(19) 0.064(2) 0.0334(16) -0.0155(16) 0.0056(14) -0.0044(15)
C20 0.0497(17) 0.079(2) 0.0343(16) -0.0061(16) 0.0084(13) 0.0155(16)
C21 0.0617(19) 0.0511(18) 0.0506(19) 0.0103(15) 0.0176(15) 0.0190(16)
C22 0.0515(16) 0.0378(15) 0.0412(16) 0.0000(12) 0.0133(13) -0.0003(13)
C23 0.0344(14) 0.0553(18) 0.0494(17) 0.0108(13) 0.0107(12) 0.0177(15)
C24 0.070(2) 0.062(2) 0.0463(18) 0.0176(17) 0.0248(16) 0.0086(16)
C25 0.079(3) 0.092(3) 0.057(2) 0.031(2) 0.040(2) 0.016(2)
C26 0.054(2) 0.117(4) 0.074(3) 0.029(2) 0.039(2) 0.033(3)
C27 0.0282(12) 0.0374(14) 0.0405(15) 0.0007(10) 0.0067(10) -0.0036(12)
C28 0.066(2) 0.0540(19) 0.0429(17) 0.0018(16) 0.0035(15) -0.0080(16)
C29 0.074(2) 0.064(2) 0.057(2) -0.0027(18) 0.0018(17) -0.0275(19)
C30 0.0504(18) 0.0431(18) 0.087(3) -0.0072(14) 0.0191(17) -0.0211(19)
C31 0.0437(16) 0.0377(15) 0.073(2) -0.0027(12) 0.0223(15) -0.0042(16)
C32 0.0374(14) 0.0340(14) 0.0501(17) -0.0029(11) 0.0127(12) -0.0028(13)
C33 0.0325(13) 0.0360(14) 0.0360(14) 0.0029(10) 0.0045(10) 0.0039(12)
C34 0.0438(16) 0.0603(19) 0.0419(16) 0.0119(14) 0.0138(13) 0.0095(15)
C35 0.063(2) 0.073(2) 0.0389(16) 0.0088(17) 0.0150(14) 0.0149(17)
C36 0.059(2) 0.063(2) 0.0426(17) 0.0089(16) 0.0007(14) 0.0175(16)
C37 0.0393(16) 0.062(2) 0.060(2) 0.0128(14) 0.0072(14) 0.0178(17)
C38 0.0360(14) 0.0499(17) 0.0465(16) 0.0057(12) 0.0106(12) 0.0104(14)
C39 0.0290(12) 0.0341(13) 0.0279(12) 0.0016(10) 0.0067(9) 0.0006(10)
C40 0.0424(14) 0.0308(13) 0.0392(15) 0.0032(11) 0.0126(11) -0.0005(12)
C41 0.0417(14) 0.0394(15) 0.0377(15) -0.0096(12) 0.0135(11) -0.0041(12)
C42 0.0296(13) 0.0561(17) 0.0347(14) -0.0051(12) 0.0059(10) -0.0010(13)
C43 0.0313(13) 0.0453(16) 0.0462(16) 0.0061(11) 0.0073(11) 0.0082(13)
C44 0.0371(14) 0.0338(13) 0.0412(15) 0.0018(11) 0.0077(11) 0.0045(12)
O1 0.115(5) 0.258(10) 0.263(11) 0.002(5) 0.049(6) -0.087(8)
O1A 0.18(2) 0.27(3) 0.51(6) -0.02(2) 0.15(3) -0.26(4)
C45 0.164(9) 0.344(16) 0.224(12) 0.086(9) -0.057(8) -0.138(11)

loop_
_atom_type_symbol
_atom_type_description
_atom_type_scat_dispersion_real
_atom_type_scat_dispersion_imag
_atom_type_scat_source
C C 0.0033 0.0016 'International Tables Vol C Tables 4.2.6.8 and 6.1.1.4'
H H 0.0000 0.0000 'International Tables Vol C Tables 4.2.6.8 and 6.1.1.4'
N N 0.0061 0.0033 'International Tables Vol C Tables 4.2.6.8 and 6.1.1.4'
P P 0.1023 0.0942 'International Tables Vol C Tables 4.2.6.8 and 6.1.1.4'
S S 0.1246 0.1234 'International Tables Vol C Tables 4.2.6.8 and 6.1.1.4'
Cl Cl 0.1484 0.1585 'International Tables Vol C Tables 4.2.6.8 and 6.1.1.4'
Pd Pd -0.9988 1.0072 'International Tables Vol C Tables 4.2.6.8 and 6.1.1.4'
O O 0.0106 0.0060 'International Tables Vol C Tables 4.2.6.8 and 6.1.1.4'

loop_
_geom_angle_atom_site_label_1
_geom_angle_atom_site_label_2
_geom_angle_atom_site_label_3
_geom_angle
_geom_angle_publ_flag
N1 Pd1 P1 166.81(6) y
N1 Pd1 S1 70.26(6) y
P1 Pd1 S1 96.84(2) y
N1 Pd1 Cl1 95.41(6) y
P1 Pd1 Cl1 97.16(3) y
S1 Pd1 Cl1 164.78(3) y
N1 Pd1 N3 80.66(7) ?
P1 Pd1 N3 101.18(4) ?
S1 Pd1 N3 83.77(4) ?
Cl1 Pd1 N3 99.31(4) ?
N3 Pd2 P2 169.30(7) y
N3 Pd2 S2 70.10(7) y
P2 Pd2 S2 100.22(3) y
N3 Pd2 Cl2 97.40(7) y
P2 Pd2 Cl2 91.91(3) y
S2 Pd2 Cl2 166.96(3) y
N3 Pd2 S1 79.19(6) ?
P2 Pd2 S1 103.83(2) ?
S2 Pd2 S1 78.49(2) ?
Cl2 Pd2 S1 103.38(2) ?
C1 S1 Pd1 81.03(9) y
C1 S1 Pd2 88.77(9) ?
Pd1 S1 Pd2 91.92(2) ?
C23 S2 Pd2 80.59(10) y
C17 P1 C5 104.65(12) ?
C17 P1 C11 105.99(12) ?
C5 P1 C11 105.58(12) ?
C17 P1 Pd1 110.14(8) ?
C5 P1 Pd1 111.26(8) ?
C11 P1 Pd1 118.24(9) ?
C33 P2 C39 105.56(12) ?
C33 P2 C27 106.07(12) ?
C39 P2 C27 104.69(11) ?
C33 P2 Pd2 110.32(9) ?
C39 P2 Pd2 115.87(8) ?
C27 P2 Pd2 113.55(9) ?
C2 N1 C1 118.3(2) ?
C2 N1 Pd1 141.6(2) ?
C1 N1 Pd1 100.12(16) y
C1 N2 C4 114.6(2) ?
C24 N3 C23 119.4(3) ?
C24 N3 Pd2 140.8(2) ?
C23 N3 Pd2 99.43(18) ?
C24 N3 Pd1 82.85(18) ?
C23 N3 Pd1 88.62(16) y
Pd2 N3 Pd1 104.27(8) ?
C23 N4 C26 113.9(3) ?
N2 C1 N1 126.1(2) y
N2 C1 S1 125.3(2) y
N1 C1 S1 108.54(19) y
N1 C2 C3 119.8(3) ?
N1 C2 H2 120.1 ?
C3 C2 H2 120.1 ?
C4 C3 C2 117.5(3) ?
C4 C3 H3 121.2 ?
C2 C3 H3 121.2 ?
N2 C4 C3 123.6(3) ?
N2 C4 H4 118.2 ?
C3 C4 H4 118.2 ?
C10 C5 C6 119.0(2) ?
C10 C5 P1 123.0(2) ?
C6 C5 P1 117.9(2) ?
C7 C6 C5 120.7(3) ?
C7 C6 H6 119.7 ?
C5 C6 H6 119.7 ?
C8 C7 C6 119.9(3) ?
C8 C7 H7 120.0 ?
C6 C7 H7 120.0 ?
C7 C8 C9 120.2(3) ?
C7 C8 H8 119.9 ?
C9 C8 H8 119.9 ?
C8 C9 C10 120.4(3) ?
C8 C9 H9 119.8 ?
C10 C9 H9 119.8 ?
C9 C10 C5 119.8(3) ?
C9 C10 H10 120.1 ?
C5 C10 H10 120.1 ?
C12 C11 C16 118.1(3) ?
C12 C11 P1 122.1(2) ?
C16 C11 P1 119.8(2) ?
C11 C12 C13 120.9(3) ?
C11 C12 H12 119.5 ?
C13 C12 H12 119.5 ?
C14 C13 C12 120.6(3) ?
C14 C13 H13 119.7 ?
C12 C13 H13 119.7 ?
C13 C14 C15 119.0(3) ?
C13 C14 H14 120.5 ?
C15 C14 H14 120.5 ?
C14 C15 C16 121.1(3) ?
C14 C15 H15 119.5 ?
C16 C15 H15 119.5 ?
C15 C16 C11 120.3(3) ?
C15 C16 H16 119.9 ?
C11 C16 H16 119.9 ?
C18 C17 C22 119.3(3) ?
C18 C17 P1 122.3(2) ?
C22 C17 P1 118.2(2) ?
C17 C18 C19 120.2(3) ?
C17 C18 H18 119.9 ?
C19 C18 H18 119.9 ?
C20 C19 C18 120.1(3) ?
C20 C19 H19 119.9 ?
C18 C19 H19 119.9 ?
C19 C20 C21 120.3(3) ?
C19 C20 H20 119.9 ?
C21 C20 H20 119.9 ?
C20 C21 C22 120.3(3) ?
C20 C21 H21 119.9 ?
C22 C21 H21 119.9 ?
C21 C22 C17 119.8(3) ?
C21 C22 H22 120.1 ?
C17 C22 H22 120.1 ?
N4 C23 N3 125.1(3) y
N4 C23 S2 125.3(3) y
N3 C23 S2 109.6(2) y
N3 C24 C25 120.0(4) ?
N3 C24 H24 120.0 ?
C25 C24 H24 120.0 ?
C26 C25 C24 116.9(4) ?
C26 C25 H25 121.5 ?
C24 C25 H25 121.5 ?
N4 C26 C25 124.6(3) ?
N4 C26 H26 117.7 ?
C25 C26 H26 117.7 ?
C28 C27 C32 119.0(3) ?
C28 C27 P2 122.8(2) ?
C32 C27 P2 118.2(2) ?
C27 C28 C29 119.4(3) ?
C27 C28 H28 120.3 ?
C29 C28 H28 120.3 ?
C30 C29 C28 120.8(3) ?
C30 C29 H29 119.6 ?
C28 C29 H29 119.6 ?
C31 C30 C29 120.1(3) ?
C31 C30 H30 119.9 ?
C29 C30 H30 119.9 ?
C30 C31 C32 119.7(3) ?
C30 C31 H31 120.1 ?
C32 C31 H31 120.1 ?
C31 C32 C27 120.9(3) ?
C31 C32 H32 119.6 ?
C27 C32 H32 119.6 ?
C34 C33 C38 118.8(2) ?
C34 C33 P2 121.3(2) ?
C38 C33 P2 119.9(2) ?
C33 C34 C35 120.6(3) ?
C33 C34 H34 119.7 ?
C35 C34 H34 119.7 ?
C36 C35 C34 119.8(3) ?
C36 C35 H35 120.1 ?
C34 C35 H35 120.1 ?
C37 C36 C35 120.2(3) ?
C37 C36 H36 119.9 ?
C35 C36 H36 119.9 ?
C36 C37 C38 120.5(3) ?
C36 C37 H37 119.7 ?
C38 C37 H37 119.7 ?
C37 C38 C33 120.0(3) ?
C37 C38 H38 120.0 ?
C33 C38 H38 120.0 ?
C44 C39 C40 118.7(2) ?
C44 C39 P2 120.79(19) ?
C40 C39 P2 120.44(18) ?
C41 C40 C39 120.3(2) ?
C41 C40 H40 119.9 ?
C39 C40 H40 119.9 ?
C42 C41 C40 120.5(2) ?
C42 C41 H41 119.8 ?
C40 C41 H41 119.8 ?
C43 C42 C41 119.7(2) ?
C43 C42 H42 120.1 ?
C41 C42 H42 120.1 ?
C42 C43 C44 120.4(2) ?
C42 C43 H43 119.8 ?
C44 C43 H43 119.8 ?
C43 C44 C39 120.5(2) ?
C43 C44 H44 119.8 ?
C39 C44 H44 119.8 ?
O1A C45 O1 93(2) ?

loop_
_geom_bond_atom_site_label_1
_geom_bond_atom_site_label_2
_geom_bond_distance
_geom_bond_publ_flag
Pd1 N1 2.071(2) y
Pd1 P1 2.2467(7) y
Pd1 S1 2.2975(7) y
Pd1 Cl1 2.3225(8) y
Pd1 N3 3.660(2) ?
Pd2 N3 2.082(2) y
Pd2 P2 2.2424(7) y
Pd2 S2 2.3100(7) y
Pd2 Cl2 2.3104(7) y
Pd2 S1 3.9498(9) ?
S1 C1 1.747(3) y
S2 C23 1.740(3) y
P1 C17 1.816(3) ?
P1 C5 1.820(3) ?
P1 C11 1.821(3) ?
P2 C33 1.815(3) ?
P2 C39 1.825(2) ?
P2 C27 1.825(3) ?
N1 C2 1.326(3) ?
N1 C1 1.345(3) y
N2 C1 1.320(3) y
N2 C4 1.335(4) ?
N3 C24 1.323(4) ?
N3 C23 1.342(4) y
N4 C23 1.333(4) y
N4 C26 1.349(5) ?
C2 C3 1.378(4) ?
C2 H2 0.9400 ?
C3 C4 1.375(5) ?
C3 H3 0.9400 ?
C4 H4 0.9400 ?
C5 C10 1.388(4) ?
C5 C6 1.396(4) ?
C6 C7 1.383(4) ?
C6 H6 0.9400 ?
C7 C8 1.367(5) ?
C7 H7 0.9400 ?
C8 C9 1.387(5) ?
C8 H8 0.9400 ?
C9 C10 1.387(4) ?
C9 H9 0.9400 ?
C10 H10 0.9400 ?
C11 C12 1.369(4) ?
C11 C16 1.383(4) ?
C12 C13 1.388(5) ?
C12 H12 0.9400 ?
C13 C14 1.356(5) ?
C13 H13 0.9400 ?
C14 C15 1.363(5) ?
C14 H14 0.9400 ?
C15 C16 1.382(5) ?
C15 H15 0.9400 ?
C16 H16 0.9400 ?
C17 C18 1.381(4) ?
C17 C22 1.387(4) ?
C18 C19 1.388(4) ?
C18 H18 0.9400 ?
C19 C20 1.363(5) ?
C19 H19 0.9400 ?
C20 C21 1.371(5) ?
C20 H20 0.9400 ?
C21 C22 1.385(4) ?
C21 H21 0.9400 ?
C22 H22 0.9400 ?
C24 C25 1.374(5) ?
C24 H24 0.9400 ?
C25 C26 1.369(6) ?
C25 H25 0.9400 ?
C26 H26 0.9400 ?
C27 C28 1.388(4) ?
C27 C32 1.389(4) ?
C28 C29 1.393(5) ?
C28 H28 0.9400 ?
C29 C30 1.373(5) ?
C29 H29 0.9400 ?
C30 C31 1.368(5) ?
C30 H30 0.9400 ?
C31 C32 1.386(4) ?
C31 H31 0.9400 ?
C32 H32 0.9400 ?
C33 C34 1.387(4) ?
C33 C38 1.391(4) ?
C34 C35 1.388(4) ?
C34 H34 0.9400 ?
C35 C36 1.373(5) ?
C35 H35 0.9400 ?
C36 C37 1.369(5) ?
C36 H36 0.9400 ?
C37 C38 1.384(4) ?
C37 H37 0.9400 ?
C38 H38 0.9400 ?
C39 C44 1.391(3) ?
C39 C40 1.396(3) ?
C40 C41 1.383(4) ?
C40 H40 0.9400 ?
C41 C42 1.381(4) ?
C41 H41 0.9400 ?
C42 C43 1.376(4) ?
C42 H42 0.9400 ?
C43 C44 1.385(4) ?
C43 H43 0.9400 ?
C44 H44 0.9400 ?
O1 C45 1.266(12) ?
O1A C45 1.26(2) ?

loop_
_geom_torsion_atom_site_label_1
_geom_torsion_atom_site_label_2
_geom_torsion_atom_site_label_3
_geom_torsion_atom_site_label_4
_geom_torsion
S1 Pd1 P1 C5 5.44(10)
S2 Pd2 P2 C27 -19.90(9)
